data_2216056
loop_
_publ_author_name
'G\"ul, Zarife Sibel'
'Er\,sahin, Ferda'
'A\(gar, Erbil'
'I\,s\?ik, \,Samil'

_publ_section_title
;
 (<i>E</i>)-4-Bromo-2-(2-methoxyphenyliminomethyl)phenol
;
_journal_coeditor_code LW2037
_journal_issue 11
_journal_name_full 'Acta Crystallographica Section E'
_journal_page_first o4241
_journal_page_last o4241
_journal_paper_doi 10.1107/S1600536807047824
_journal_volume 63
_journal_year 2007
_chemical_formula_iupac 'C14 H12 Br N O2'
_chemical_formula_moiety 'C14 H12 Br N O2'
_chemical_formula_sum 'C14 H12 Br N O2'
_chemical_formula_weight 306.16
_chemical_name_systematic
;
(<i>E</i>)-4-Bromo-2-(2-methoxyphenyliminomethyl)phenol
;
_space_group_IT_number 15
_symmetry_cell_setting monoclinic
_symmetry_space_group_name_Hall '-C 2yc'
_symmetry_space_group_name_H-M 'C 1 2/c 1'
_atom_sites_solution_hydrogens geom
_atom_sites_solution_primary direct
_atom_sites_solution_secondary difmap
_audit_creation_method SHELXL97
_cell_angle_alpha 90.00
_cell_angle_beta 108.465(7)
_cell_angle_gamma 90.00
_cell_formula_units_Z 8
_cell_length_a 32.926(3)
_cell_length_b 4.5564(2)
_cell_length_c 17.7214(16)
_cell_measurement_reflns_used 12164
_cell_measurement_temperature 296
_cell_measurement_theta_max 29.49
_cell_measurement_theta_min 2.36
_cell_volume 2521.8(4)
_computing_cell_refinement 'X-AREA (Stoe & Cie, 2002)'
_computing_data_collection 'X-AREA (Stoe & Cie, 2002)'
_computing_data_reduction 'X-RED32 (Stoe & Cie, 2002)'
_computing_molecular_graphics 'ORTEP-3 for Windows (Farrugia, 1997)'
_computing_publication_material 'WinGX (Farrugia, 1999)'
_computing_structure_refinement 'SHELXL97 (Sheldrick, 1997)'
_computing_structure_solution 'SHELXS97 (Sheldrick, 1997)'
_diffrn_ambient_temperature 296
_diffrn_detector_area_resol_mean 6.67
_diffrn_measured_fraction_theta_full 1.000
_diffrn_measured_fraction_theta_max 1.000
_diffrn_measurement_device_type 'Stoe IPDS II'
_diffrn_measurement_method \w
_diffrn_radiation_monochromator graphite
_diffrn_radiation_source 'fine-focus sealed tube'
_diffrn_radiation_type MoK\a
_diffrn_radiation_wavelength 0.71073
_diffrn_reflns_av_R_equivalents 0.0518
_diffrn_reflns_av_sigmaI/netI 0.0328
_diffrn_reflns_limit_h_max 40
_diffrn_reflns_limit_h_min -40
_diffrn_reflns_limit_k_max 5
_diffrn_reflns_limit_k_min -5
_diffrn_reflns_limit_l_max 21
_diffrn_reflns_limit_l_min -21
_diffrn_reflns_number 12218
_diffrn_reflns_theta_full 26.00
_diffrn_reflns_theta_max 26.00
_diffrn_reflns_theta_min 2.36
_diffrn_standards_decay_% <2
_diffrn_standards_number 0
_exptl_absorpt_coefficient_mu 3.253
_exptl_absorpt_correction_T_max 0.7122
_exptl_absorpt_correction_T_min 0.2210
_exptl_absorpt_correction_type integration
_exptl_absorpt_process_details '(X-RED32; Stoe & Cie, 2002)'
_exptl_crystal_colour brown
_exptl_crystal_density_diffrn 1.613
_exptl_crystal_density_method 'not measured'
_exptl_crystal_description prism
_exptl_crystal_F_000 1232
_exptl_crystal_size_max 0.80
_exptl_crystal_size_mid 0.38
_exptl_crystal_size_min 0.08
_refine_diff_density_max 0.260
_refine_diff_density_min -0.455
_refine_ls_extinction_method none
_refine_ls_goodness_of_fit_ref 0.977
_refine_ls_hydrogen_treatment constr
_refine_ls_matrix_type full
_refine_ls_number_parameters 163
_refine_ls_number_reflns 2480
_refine_ls_number_restraints 0
_refine_ls_restrained_S_all 0.977
_refine_ls_R_factor_all 0.0564
_refine_ls_R_factor_gt 0.0321
_refine_ls_shift/su_max 0.000
_refine_ls_shift/su_mean 0.000
_refine_ls_structure_factor_coef Fsqd
_refine_ls_weighting_details 'calc w = 1/[\s^2^(Fo^2^)+(0.0418P)^2^] where P=(Fo^2^+2Fc^2^)/3'
_refine_ls_weighting_scheme calc
_refine_ls_wR_factor_gt 0.0703
_refine_ls_wR_factor_ref 0.0779
_reflns_number_gt 1712
_reflns_number_total 2480
_reflns_threshold_expression I>2\s(I)
_cod_data_source_file lw2037.cif
_cod_data_source_block I
_cod_original_sg_symbol_H-M 'C 2/c'
_cod_database_code 2216056
_cod_database_fobs_code 2216056

loop_
_symmetry_equiv_pos_as_xyz
'x, y, z'
'-x, y, -z+1/2'
'x+1/2, y+1/2, z'
'-x+1/2, y+1/2, -z+1/2'
'-x, -y, -z'
'x, -y, z-1/2'
'-x+1/2, -y+1/2, -z'
'x+1/2, -y+1/2, z-1/2'

loop_
_atom_site_type_symbol
_atom_site_label
_atom_site_fract_x
_atom_site_fract_y
_atom_site_fract_z
_atom_site_U_iso_or_equiv
_atom_site_adp_type
_atom_site_calc_flag
_atom_site_refinement_flags
_atom_site_occupancy
Br Br1 0.234247(8) -0.00729(8) 0.138938(19) 0.06755(13) Uani d . 1
O O2 0.41248(5) 0.4833(4) 0.22498(11) 0.0609(5) Uani d . 1
H H2 0.4147 0.5989 0.1910 0.091 Uiso calc R 1
N N1 0.38806(6) 0.7855(4) 0.09558(12) 0.0442(5) Uani d . 1
C C1 0.29059(8) 0.1497(6) 0.16474(16) 0.0456(6) Uani d . 1
C C8 0.39867(7) 0.9886(6) 0.04460(14) 0.0421(5) Uani d . 1
C C9 0.37013(8) 1.1040(6) -0.02393(16) 0.0492(6) Uani d . 1
H H9 0.3415 1.0472 -0.0391 0.059 Uiso calc R 1
O O1 0.46804(6) 0.9510(5) 0.13433(11) 0.0636(6) Uani d . 1
C C3 0.34117(7) 0.4621(5) 0.13301(14) 0.0401(5) Uani d . 1
C C4 0.37255(7) 0.3770(6) 0.20377(15) 0.0440(6) Uani d . 1
C C10 0.38344(9) 1.3026(6) -0.07027(16) 0.0533(7) Uani d . 1
H H10 0.3640 1.3775 -0.1165 0.064 Uiso calc R 1
C C2 0.30006(7) 0.3460(6) 0.11415(15) 0.0453(6) Uani d . 1
H H22 0.2791 0.4014 0.0674 0.054 Uiso calc R 1
C C7 0.35084(8) 0.6732(6) 0.07962(15) 0.0453(6) Uani d . 1
H H7 0.3296 0.7271 0.0331 0.054 Uiso calc R 1
C C5 0.36185(8) 0.1758(6) 0.25349(16) 0.0519(7) Uani d . 1
H H5 0.3825 0.1166 0.3003 0.062 Uiso calc R 1
C C13 0.44153(8) 1.0756(6) 0.06709(16) 0.0492(7) Uani d . 1
C C6 0.32113(9) 0.0640(6) 0.23411(16) 0.0506(7) Uani d . 1
H H6 0.3142 -0.0694 0.2678 0.061 Uiso calc R 1
C C12 0.45450(9) 1.2780(7) 0.02073(18) 0.0646(8) Uani d . 1
H H12 0.4829 1.3394 0.0359 0.078 Uiso calc R 1
C C11 0.42538(10) 1.3882(7) -0.04772(18) 0.0621(8) Uani d . 1
H H11 0.4344 1.5219 -0.0788 0.075 Uiso calc R 1
C C14 0.51133(9) 1.0510(9) 0.1620(2) 0.0876(12) Uani d . 1
H H14A 0.5266 0.9471 0.2097 0.131 Uiso calc R 1
H H14B 0.5118 1.2574 0.1731 0.131 Uiso calc R 1
H H14C 0.5247 1.0156 0.1220 0.131 Uiso calc R 1

loop_
_atom_site_aniso_label
_atom_site_aniso_U_11
_atom_site_aniso_U_22
_atom_site_aniso_U_33
_atom_site_aniso_U_12
_atom_site_aniso_U_13
_atom_site_aniso_U_23
Br1 0.04646(16) 0.0750(2) 0.0816(2) -0.01226(15) 0.02084(14) 0.0042(2)
O2 0.0431(9) 0.0699(12) 0.0585(11) -0.0084(10) -0.0001(8) 0.0139(11)
N1 0.0433(11) 0.0431(12) 0.0450(12) -0.0022(9) 0.0125(9) 0.0001(10)
C1 0.0409(12) 0.0454(14) 0.0517(15) -0.0011(11) 0.0161(12) -0.0004(13)
C8 0.0450(12) 0.0389(12) 0.0427(12) -0.0022(12) 0.0145(10) -0.0045(14)
C9 0.0462(14) 0.0480(14) 0.0496(15) -0.0037(11) 0.0098(12) -0.0006(12)
O1 0.0456(10) 0.0797(15) 0.0555(11) -0.0110(10) 0.0019(8) 0.0151(11)
C3 0.0400(11) 0.0388(14) 0.0403(12) 0.0008(10) 0.0113(10) -0.0036(12)
C4 0.0378(13) 0.0453(13) 0.0456(14) 0.0021(10) 0.0083(11) -0.0022(12)
C10 0.0612(16) 0.0525(17) 0.0435(15) 0.0005(13) 0.0126(13) 0.0031(13)
C2 0.0401(13) 0.0468(14) 0.0452(14) 0.0002(11) 0.0082(11) 0.0006(12)
C7 0.0456(14) 0.0432(15) 0.0436(14) 0.0018(11) 0.0093(11) -0.0006(12)
C5 0.0508(15) 0.0559(17) 0.0444(15) 0.0025(12) 0.0084(12) 0.0086(14)
C13 0.0453(14) 0.0537(17) 0.0458(15) -0.0038(11) 0.0105(12) -0.0015(12)
C6 0.0556(15) 0.0505(18) 0.0490(15) -0.0009(12) 0.0211(12) 0.0056(12)
C12 0.0513(16) 0.078(2) 0.0624(19) -0.0161(15) 0.0152(14) 0.0107(17)
C11 0.0629(18) 0.0669(18) 0.0599(18) -0.0091(15) 0.0241(15) 0.0138(15)
C14 0.0432(15) 0.137(4) 0.072(2) -0.0155(19) 0.0029(14) 0.022(2)

loop_
_atom_type_symbol
_atom_type_description
_atom_type_scat_dispersion_real
_atom_type_scat_dispersion_imag
_atom_type_scat_source
C C 0.0033 0.0016 'International Tables Vol C Tables 4.2.6.8 and 6.1.1.4'
H H 0.0000 0.0000 'International Tables Vol C Tables 4.2.6.8 and 6.1.1.4'
Br Br -0.2901 2.4595 'International Tables Vol C Tables 4.2.6.8 and 6.1.1.4'
N N 0.0061 0.0033 'International Tables Vol C Tables 4.2.6.8 and 6.1.1.4'
O O 0.0106 0.0060 'International Tables Vol C Tables 4.2.6.8 and 6.1.1.4'

loop_
_geom_angle_atom_site_label_1
_geom_angle_atom_site_label_2
_geom_angle_atom_site_label_3
_geom_angle
C4 O2 H2 109.5
C7 N1 C8 122.4(2)
C2 C1 C6 121.1(2)
C2 C1 Br1 119.63(19)
C6 C1 Br1 119.26(19)
C9 C8 C13 119.1(2)
C9 C8 N1 125.0(2)
C13 C8 N1 115.8(2)
C8 C9 C10 121.0(2)
C8 C9 H9 119.5
C10 C9 H9 119.5
C13 O1 C14 117.6(2)
C2 C3 C4 119.6(2)
C2 C3 C7 119.5(2)
C4 C3 C7 120.9(2)
O2 C4 C5 118.9(2)
O2 C4 C3 122.1(2)
C5 C4 C3 119.0(2)
C11 C10 C9 119.6(3)
C11 C10 H10 120.2
C9 C10 H10 120.2
C1 C2 C3 119.8(2)
C1 C2 H22 120.1
C3 C2 H22 120.1
N1 C7 C3 121.0(2)
N1 C7 H7 119.5
C3 C7 H7 119.5
C6 C5 C4 120.6(2)
C6 C5 H5 119.7
C4 C5 H5 119.7
O1 C13 C12 124.3(2)
O1 C13 C8 116.2(2)
C12 C13 C8 119.4(3)
C5 C6 C1 119.9(2)
C5 C6 H6 120.1
C1 C6 H6 120.1
C11 C12 C13 120.2(3)
C11 C12 H12 119.9
C13 C12 H12 119.9
C10 C11 C12 120.6(3)
C10 C11 H11 119.7
C12 C11 H11 119.7
O1 C14 H14A 109.5
O1 C14 H14B 109.5
H14A C14 H14B 109.5
O1 C14 H14C 109.5
H14A C14 H14C 109.5
H14B C14 H14C 109.5

loop_
_geom_bond_atom_site_label_1
_geom_bond_atom_site_label_2
_geom_bond_distance
_geom_bond_publ_flag
Br1 C1 1.904(2) ?
O2 C4 1.338(3) y
O2 H2 0.8200 ?
N1 C7 1.274(3) y
N1 C8 1.413(3) y
C1 C2 1.370(4) ?
C1 C6 1.376(4) ?
C8 C9 1.382(4) ?
C8 C13 1.397(3) ?
C9 C10 1.383(4) ?
C9 H9 0.9300 ?
O1 C13 1.358(3) ?
O1 C14 1.427(3) ?
C3 C2 1.392(3) ?
C3 C4 1.404(3) ?
C3 C7 1.453(3) y
C4 C5 1.392(4) ?
C10 C11 1.367(4) ?
C10 H10 0.9300 ?
C2 H22 0.9300 ?
C7 H7 0.9300 ?
C5 C6 1.372(4) ?
C5 H5 0.9300 ?
C13 C12 1.389(4) ?
C6 H6 0.9300 ?
C12 C11 1.381(4) ?
C12 H12 0.9300 ?
C11 H11 0.9300 ?
C14 H14A 0.9600 ?
C14 H14B 0.9600 ?
C14 H14C 0.9600 ?

loop_
_geom_hbond_atom_site_label_D
_geom_hbond_atom_site_label_H
_geom_hbond_atom_site_label_A
_geom_hbond_distance_DH
_geom_hbond_distance_HA
_geom_hbond_distance_DA
_geom_hbond_angle_DHA
O2 H2 N1 0.82 1.85 2.575(3) 147

loop_
_geom_torsion_atom_site_label_1
_geom_torsion_atom_site_label_2
_geom_torsion_atom_site_label_3
_geom_torsion_atom_site_label_4
_geom_torsion
C7 N1 C8 C9 4.9(4)
C7 N1 C8 C13 -175.3(2)
C13 C8 C9 C10 0.1(4)
N1 C8 C9 C10 179.9(2)
C2 C3 C4 O2 -179.6(2)
C7 C3 C4 O2 -0.4(4)
C2 C3 C4 C5 0.4(4)
C7 C3 C4 C5 179.6(2)
C8 C9 C10 C11 -0.5(4)
C6 C1 C2 C3 -0.2(4)
Br1 C1 C2 C3 179.73(19)
C4 C3 C2 C1 0.0(4)
C7 C3 C2 C1 -179.2(2)
C8 N1 C7 C3 179.3(2)
C2 C3 C7 N1 179.3(2)
C4 C3 C7 N1 0.2(4)
O2 C4 C5 C6 179.4(3)
C3 C4 C5 C6 -0.6(4)
C14 O1 C13 C12 4.7(4)
C14 O1 C13 C8 -175.6(3)
C9 C8 C13 O1 -179.1(2)
N1 C8 C13 O1 1.1(3)
C9 C8 C13 C12 0.7(4)
N1 C8 C13 C12 -179.1(2)
C4 C5 C6 C1 0.4(4)
C2 C1 C6 C5 0.0(4)
Br1 C1 C6 C5 -179.9(2)
O1 C13 C12 C11 178.6(3)
C8 C13 C12 C11 -1.1(4)
C9 C10 C11 C12 0.1(5)
C13 C12 C11 C10 0.7(5)

loop_
_cod_related_entry_id
_cod_related_entry_database
_cod_related_entry_code
1 ChemSpider 30655360
